data_4023091
loop_
_publ_author_name
'Ana Minatti'
'Xiaolai Zheng'
'Stephen L. Buchwald'

_publ_section_title
;
 Synthesis of Chiral 3-Substituted Indanones via an
 Enantioselective Reductive-Heck Reaction
;
_journal_name_full 'Journal of Organic Chemistry'
_journal_page_first 9253
_journal_page_last 9258
_journal_paper_doi 10.1021/jo701741y
_journal_volume 72
_journal_year 2007
_chemical_formula_sum 'C56 H47 Cl4 F3 O6 P2 Pd S'
_chemical_formula_weight 1215.14
_chemical_name_systematic
;
 ?
;
_space_group_IT_number 14
_symmetry_cell_setting monoclinic
_symmetry_space_group_name_Hall '-P 2ybc'
_symmetry_space_group_name_H-M 'P 1 21/c 1'
_atom_sites_solution_hydrogens geom
_atom_sites_solution_primary direct
_atom_sites_solution_secondary difmap
_audit_creation_method SHELXL-97
_cell_angle_alpha 90.00
_cell_angle_beta 96.6270(10)
_cell_angle_gamma 90.00
_cell_formula_units_Z 4
_cell_length_a 13.1629(5)
_cell_length_b 12.1018(4)
_cell_length_c 33.8984(12)
_cell_measurement_reflns_used 8517
_cell_measurement_temperature 100(2)
_cell_measurement_theta_max 29.86
_cell_measurement_theta_min 2.29
_cell_volume 5363.8(3)
_computing_cell_refinement 'SAINT 7 (Bruker-AXS, 2005)'
_computing_data_collection 'SMART 5 (Bruker-AXS, 2003)'
_computing_data_reduction 'SAINT 7 (Bruker-AXS, 2005)'
_computing_molecular_graphics 'Bruker SHELXTL'
_computing_publication_material 'Bruker SHELXTL'
_computing_structure_refinement 'SHELXL-97 (Sheldrick, 1997)'
_computing_structure_solution 'SHELXS-97 (Sheldrick, 1990)'
_diffrn_ambient_temperature 100(2)
_diffrn_detector_area_resol_mean 8.3
_diffrn_measured_fraction_theta_full 0.999
_diffrn_measured_fraction_theta_max 0.999
_diffrn_measurement_device_type 'Bruker Smart APEX CCD'
_diffrn_measurement_method 'omega and phi scans'
_diffrn_radiation_monochromator graphite
_diffrn_radiation_source 'fine-focus sealed tube'
_diffrn_radiation_type MoK\a
_diffrn_radiation_wavelength 0.71073
_diffrn_reflns_av_R_equivalents 0.0669
_diffrn_reflns_av_sigmaI/netI 0.0416
_diffrn_reflns_limit_h_max 18
_diffrn_reflns_limit_h_min -18
_diffrn_reflns_limit_k_max 16
_diffrn_reflns_limit_k_min -16
_diffrn_reflns_limit_l_max 46
_diffrn_reflns_limit_l_min -46
_diffrn_reflns_number 114456
_diffrn_reflns_theta_full 29.13
_diffrn_reflns_theta_max 29.13
_diffrn_reflns_theta_min 1.79
_diffrn_standards_decay_% 0
_diffrn_standards_interval_count 0
_diffrn_standards_interval_time 0
_diffrn_standards_number 0
_exptl_absorpt_coefficient_mu 0.704
_exptl_absorpt_correction_T_max 0.9523
_exptl_absorpt_correction_T_min 0.8060
_exptl_absorpt_correction_type multi-scan
_exptl_absorpt_process_details 'SADABS (Sheldrick, 2005)'
_exptl_crystal_colour yellow
_exptl_crystal_density_diffrn 1.505
_exptl_crystal_density_method 'not measured'
_exptl_crystal_description block
_exptl_crystal_F_000 2472
_exptl_crystal_size_max 0.32
_exptl_crystal_size_mid 0.15
_exptl_crystal_size_min 0.07
_refine_diff_density_max 1.101
_refine_diff_density_min -0.733
_refine_diff_density_rms 0.096
_refine_ls_extinction_method none
_refine_ls_goodness_of_fit_ref 1.061
_refine_ls_hydrogen_treatment constr
_refine_ls_matrix_type full
_refine_ls_number_parameters 998
_refine_ls_number_reflns 14432
_refine_ls_number_restraints 2087
_refine_ls_restrained_S_all 1.031
_refine_ls_R_factor_all 0.0670
_refine_ls_R_factor_gt 0.0490
_refine_ls_shift/su_max 0.001
_refine_ls_shift/su_mean 0.000
_refine_ls_structure_factor_coef Fsqd
_refine_ls_weighting_details 'calc w=1/[\s^2^(Fo^2^)+(0.0514P)^2^+7.4799P] where P=(Fo^2^+2Fc^2^)/3'
_refine_ls_weighting_scheme calc
_refine_ls_wR_factor_gt 0.1102
_refine_ls_wR_factor_ref 0.1193
_reflns_number_gt 11479
_reflns_number_total 14432
_reflns_threshold_expression >2sigma(I)
_cod_data_source_file jo701741y-File001.cif
_cod_data_source_block 06249
_cod_depositor_comments
;
The following automatic conversions were performed:
'_symmetry_cell_setting' value 'Monoclinic' changed to 'monoclinic'
according to '/home/saulius/struct/CIF-dictionaries/cif_core.dic'
dictionary named 'cif_core.dic' version 2.4.1 from 2010-06-29.

Automatic conversion script
Id: cif_fix_enum 1527 2010-12-29 10:47:43Z saulius 
;
_cod_original_sg_symbol_H-M 'P 21/c'
_cod_database_code 4023091

loop_
_symmetry_equiv_pos_as_xyz
'x, y, z'
'-x, y+1/2, -z+1/2'
'-x, -y, -z'
'x, -y-1/2, z-1/2'

loop_
_atom_site_label
_atom_site_type_symbol
_atom_site_fract_x
_atom_site_fract_y
_atom_site_fract_z
_atom_site_U_iso_or_equiv
_atom_site_adp_type
_atom_site_occupancy
_atom_site_symmetry_multiplicity
_atom_site_calc_flag
_atom_site_refinement_flags
_atom_site_disorder_assembly
_atom_site_disorder_group
P1 P 0.19534(5) 0.53000(5) 0.09802(2) 0.01657(13) Uani 1 1 d U . .
C11 C 0.13285(18) 0.4153(2) 0.12040(7) 0.0168(5) Uani 1 1 d U . .
C12 C 0.18795(18) 0.3188(2) 0.13250(7) 0.0173(5) Uani 1 1 d U . .
C13 C 0.13423(19) 0.2289(2) 0.14624(8) 0.0195(5) Uani 1 1 d U . .
C14 C 0.0288(2) 0.2335(2) 0.14724(8) 0.0244(6) Uani 1 1 d U . .
H14 H -0.0068 0.1716 0.1561 0.029 Uiso 1 1 calc R . .
C15 C -0.0231(2) 0.3289(2) 0.13522(9) 0.0269(6) Uani 1 1 d U . .
H15 H -0.0949 0.3325 0.1361 0.032 Uiso 1 1 calc R . .
C16 C 0.0273(2) 0.4197(2) 0.12197(8) 0.0228(5) Uani 1 1 d U . .
H16 H -0.0098 0.4848 0.1140 0.027 Uiso 1 1 calc R . .
C17 C 0.1377(2) 0.0415(2) 0.16846(10) 0.0319(7) Uani 1 1 d U . .
H17A H 0.1029 0.0586 0.1918 0.048 Uiso 1 1 calc R . .
H17B H 0.1862 -0.0192 0.1748 0.048 Uiso 1 1 calc R . .
H17C H 0.0871 0.0196 0.1464 0.048 Uiso 1 1 calc R . .
C21 C 0.10293(19) 0.6421(2) 0.09920(8) 0.0204(5) Uani 1 1 d U . .
C22 C 0.0293(2) 0.6544(2) 0.06645(9) 0.0259(6) Uani 1 1 d U . .
H22 H 0.0326 0.6099 0.0435 0.031 Uiso 1 1 calc R . .
C23 C -0.0488(2) 0.7313(3) 0.06719(10) 0.0325(7) Uani 1 1 d U . .
H23 H -0.0991 0.7389 0.0449 0.039 Uiso 1 1 calc R . .
C24 C -0.0535(2) 0.7971(2) 0.10042(10) 0.0332(7) Uani 1 1 d U . .
H24 H -0.1065 0.8503 0.1008 0.040 Uiso 1 1 calc R . .
C25 C 0.0188(2) 0.7852(2) 0.13291(10) 0.0321(7) Uani 1 1 d U . .
H25 H 0.0150 0.8296 0.1558 0.039 Uiso 1 1 calc R . .
C26 C 0.0975(2) 0.7084(2) 0.13248(9) 0.0278(6) Uani 1 1 d U . .
H26 H 0.1475 0.7013 0.1549 0.033 Uiso 1 1 calc R . .
C31 C 0.30788(19) 0.5644(2) 0.13176(8) 0.0209(5) Uani 1 1 d U . .
C32 C 0.3998(2) 0.5828(2) 0.11579(9) 0.0257(6) Uani 1 1 d U . .
H32 H 0.4024 0.5763 0.0880 0.031 Uiso 1 1 calc R . .
C33 C 0.4877(2) 0.6108(3) 0.14076(11) 0.0362(7) Uani 1 1 d U . .
H33 H 0.5501 0.6232 0.1300 0.043 Uiso 1 1 calc R . .
C34 C 0.4841(3) 0.6205(3) 0.18085(11) 0.0416(8) Uani 1 1 d U . .
H34 H 0.5441 0.6403 0.1977 0.050 Uiso 1 1 calc R . .
C35 C 0.3936(3) 0.6015(3) 0.19710(10) 0.0384(8) Uani 1 1 d U . .
H35 H 0.3919 0.6083 0.2249 0.046 Uiso 1 1 calc R . .
C36 C 0.3052(2) 0.5723(2) 0.17256(9) 0.0288(6) Uani 1 1 d U . .
H36 H 0.2435 0.5580 0.1837 0.035 Uiso 1 1 calc R . .
C41 C 0.33844(18) 0.2867(2) 0.09376(8) 0.0182(5) Uani 1 1 d U A .
C42 C 0.30037(19) 0.3054(2) 0.13015(8) 0.0179(5) Uani 1 1 d U . .
C43 C 0.3687(2) 0.3064(2) 0.16501(8) 0.0227(5) Uani 1 1 d U . .
C44 C 0.4731(2) 0.2906(2) 0.16333(9) 0.0276(6) Uani 1 1 d U . .
H44 H 0.5195 0.2940 0.1870 0.033 Uiso 1 1 calc R . .
C45 C 0.5090(2) 0.2703(2) 0.12762(9) 0.0294(6) Uani 1 1 d U . .
H45 H 0.5800 0.2580 0.1268 0.035 Uiso 1 1 calc R . .
C46 C 0.4431(2) 0.2675(2) 0.09259(9) 0.0238(5) Uani 1 1 d U . .
H46 H 0.4686 0.2527 0.0680 0.029 Uiso 1 1 calc R . .
C47 C 0.3958(3) 0.3334(3) 0.23498(10) 0.0447(9) Uani 1 1 d U . .
H47A H 0.4304 0.2625 0.2407 0.067 Uiso 1 1 calc R . .
H47B H 0.3576 0.3533 0.2571 0.067 Uiso 1 1 calc R . .
H47C H 0.4467 0.3906 0.2316 0.067 Uiso 1 1 calc R . .
P2 P 0.25205(5) 0.30351(5) 0.047921(19) 0.01643(13) Uani 1 1 d DU . .
C51 C 0.3213(19) 0.2516(17) 0.0077(7) 0.0189(17) Uani 0.56(5) 1 d PDU A 1
C52 C 0.4036(16) 0.3139(17) -0.0033(6) 0.025(2) Uani 0.56(5) 1 d PDU A 1
H52 H 0.4276 0.3759 0.0123 0.030 Uiso 0.56(5) 1 calc PR A 1
C53 C 0.4503(13) 0.2858(17) -0.0367(5) 0.030(2) Uani 0.56(5) 1 d PDU A 1
H53 H 0.5073 0.3271 -0.0432 0.037 Uiso 0.56(5) 1 calc PR A 1
C54 C 0.4141(14) 0.1979(15) -0.0605(4) 0.030(2) Uani 0.56(5) 1 d PDU A 1
H54 H 0.4457 0.1794 -0.0834 0.036 Uiso 0.56(5) 1 calc PR A 1
C55 C 0.3314(15) 0.1374(14) -0.0505(4) 0.028(2) Uani 0.56(5) 1 d PDU A 1
H55 H 0.3065 0.0769 -0.0667 0.033 Uiso 0.56(5) 1 calc PR A 1
C56 C 0.2844(17) 0.1645(18) -0.0170(6) 0.023(2) Uani 0.56(5) 1 d PDU A 1
H56 H 0.2268 0.1234 -0.0108 0.028 Uiso 0.56(5) 1 calc PR A 1
C51A C 0.325(2) 0.266(2) 0.0072(9) 0.022(3) Uani 0.44(5) 1 d PDU A 2
C52A C 0.4064(19) 0.335(2) 0.0005(8) 0.024(2) Uani 0.44(5) 1 d PDU A 2
H52A H 0.4228 0.3972 0.0170 0.028 Uiso 0.44(5) 1 calc PR A 2
C53A C 0.4632(15) 0.311(2) -0.0302(7) 0.030(3) Uani 0.44(5) 1 d PDU A 2
H53A H 0.5199 0.3564 -0.0344 0.036 Uiso 0.44(5) 1 calc PR A 2
C54A C 0.4381(15) 0.222(2) -0.0548(5) 0.031(3) Uani 0.44(5) 1 d PDU A 2
H54A H 0.4764 0.2077 -0.0763 0.037 Uiso 0.44(5) 1 calc PR A 2
C55A C 0.3578(18) 0.1531(17) -0.0484(6) 0.028(3) Uani 0.44(5) 1 d PDU A 2
H55A H 0.3405 0.0924 -0.0656 0.033 Uiso 0.44(5) 1 calc PR A 2
C56A C 0.302(2) 0.173(2) -0.0163(8) 0.024(2) Uani 0.44(5) 1 d PDU A 2
H56A H 0.2496 0.1238 -0.0107 0.028 Uiso 0.44(5) 1 calc PR A 2
C61 C 0.14971(18) 0.2050(2) 0.04965(7) 0.0171(5) Uani 1 1 d U A .
C62 C 0.04942(19) 0.2371(2) 0.03703(8) 0.0214(5) Uani 1 1 d U . .
H62 H 0.0351 0.3111 0.0289 0.026 Uiso 1 1 calc R A .
C63 C -0.0294(2) 0.1607(2) 0.03644(9) 0.0277(6) Uani 1 1 d U A .
H63 H -0.0977 0.1825 0.0278 0.033 Uiso 1 1 calc R . .
C64 C -0.0089(2) 0.0533(2) 0.04832(9) 0.0290(6) Uani 1 1 d U . .
H64 H -0.0633 0.0014 0.0478 0.035 Uiso 1 1 calc R A .
C65 C 0.0902(2) 0.0204(2) 0.06095(9) 0.0254(6) Uani 1 1 d U A .
H65 H 0.1037 -0.0538 0.0690 0.030 Uiso 1 1 calc R . .
C66 C 0.1697(2) 0.0957(2) 0.06182(8) 0.0205(5) Uani 1 1 d U . .
H66 H 0.2377 0.0733 0.0707 0.025 Uiso 1 1 calc R A .
O1 O 0.19188(14) 0.13736(15) 0.15736(6) 0.0236(4) Uani 1 1 d U . .
O2 O 0.32634(15) 0.32410(18) 0.19911(6) 0.0283(4) Uani 1 1 d U . .
Pd1 Pd 0.224510(14) 0.493427(15) 0.035662(6) 0.01637(6) Uani 1 1 d DU A .
C71 C 0.2554(13) 0.6550(7) 0.0226(3) 0.0152(16) Uani 0.534(7) 1 d PDU A 1
C72 C 0.2718(13) 0.7496(8) 0.0461(3) 0.0183(15) Uani 0.534(7) 1 d PDU A 1
H72 H 0.2589 0.7475 0.0731 0.022 Uiso 0.534(7) 1 calc PR A 1
C73 C 0.3069(13) 0.8477(9) 0.0303(3) 0.0211(15) Uani 0.534(7) 1 d PDU A 1
H73 H 0.3191 0.9105 0.0470 0.025 Uiso 0.534(7) 1 calc PR A 1
C74 C 0.3241(12) 0.8546(9) -0.0090(3) 0.0216(15) Uani 0.534(7) 1 d PDU A 1
H74 H 0.3487 0.9214 -0.0191 0.026 Uiso 0.534(7) 1 calc PR A 1
C75 C 0.3056(14) 0.7646(9) -0.0334(3) 0.0200(14) Uani 0.534(7) 1 d PDU A 1
H75 H 0.3158 0.7699 -0.0607 0.024 Uiso 0.534(7) 1 calc PR A 1
C76 C 0.2715(16) 0.6646(9) -0.0182(3) 0.0172(13) Uani 0.534(7) 1 d PDU A 1
C77 C 0.253(2) 0.5654(10) -0.0421(3) 0.0177(11) Uani 0.534(7) 1 d PDU A 1
C78 C 0.2581(13) 0.5637(7) -0.0849(3) 0.0175(12) Uani 0.534(7) 1 d PDU A 1
H78 H 0.2714 0.6300 -0.0984 0.021 Uiso 0.534(7) 1 calc PR A 1
C79 C 0.2444(12) 0.4683(7) -0.1051(2) 0.0189(13) Uani 0.534(7) 1 d PDU A 1
H79 H 0.2342 0.4041 -0.0899 0.023 Uiso 0.534(7) 1 calc PR A 1
C80 C 0.2433(6) 0.4524(6) -0.14767(18) 0.0221(10) Uani 0.534(7) 1 d PDU A 1
C81 C 0.2620(5) 0.5391(6) -0.17339(17) 0.0261(12) Uani 0.534(7) 1 d PDU A 1
H81 H 0.2742 0.6117 -0.1633 0.031 Uiso 0.534(7) 1 calc PR A 1
C82 C 0.2626(5) 0.5187(7) -0.21345(17) 0.0343(14) Uani 0.534(7) 1 d PDU A 1
H82 H 0.2764 0.5772 -0.2308 0.041 Uiso 0.534(7) 1 calc PR A 1
C83 C 0.2433(6) 0.4137(8) -0.2284(2) 0.0371(17) Uani 0.534(7) 1 d PDU A 1
H83 H 0.2437 0.4007 -0.2560 0.044 Uiso 0.534(7) 1 calc PR A 1
C84 C 0.2235(6) 0.3282(7) -0.2040(2) 0.0403(15) Uani 0.534(7) 1 d PDU A 1
H84 H 0.2092 0.2565 -0.2146 0.048 Uiso 0.534(7) 1 calc PR A 1
C85 C 0.2246(6) 0.3473(7) -0.1637(2) 0.0328(14) Uani 0.534(7) 1 d PDU A 1
H85 H 0.2123 0.2876 -0.1466 0.039 Uiso 0.534(7) 1 calc PR A 1
O3 O 0.232(4) 0.4764(13) -0.0253(3) 0.0201(17) Uani 0.534(7) 1 d PDU A 1
C71A C 0.2410(16) 0.6523(8) 0.0162(3) 0.0152(16) Uani 0.466(7) 1 d PDU A 2
C72A C 0.2603(16) 0.7498(10) 0.0374(3) 0.0183(15) Uani 0.466(7) 1 d PDU A 2
H72A H 0.2477 0.7528 0.0644 0.022 Uiso 0.466(7) 1 calc PR A 2
C73A C 0.2982(15) 0.8441(11) 0.0197(3) 0.0211(15) Uani 0.466(7) 1 d PDU A 2
H73A H 0.3112 0.9097 0.0348 0.025 Uiso 0.466(7) 1 calc PR A 2
C74A C 0.3166(14) 0.8418(11) -0.0199(3) 0.0216(15) Uani 0.466(7) 1 d PDU A 2
H74A H 0.3425 0.9055 -0.0317 0.026 Uiso 0.466(7) 1 calc PR A 2
C75A C 0.2972(17) 0.7471(11) -0.0419(3) 0.0200(14) Uani 0.466(7) 1 d PDU A 2
H75A H 0.3085 0.7461 -0.0690 0.024 Uiso 0.466(7) 1 calc PR A 2
C76A C 0.2608(19) 0.6520(10) -0.0245(3) 0.0172(13) Uani 0.466(7) 1 d PDU A 2
C77A C 0.245(3) 0.5468(11) -0.0453(3) 0.0177(11) Uani 0.466(7) 1 d PDU A 2
C78A C 0.2512(15) 0.5345(9) -0.0881(3) 0.0175(12) Uani 0.466(7) 1 d PDU A 2
H78A H 0.2618 0.5980 -0.1036 0.021 Uiso 0.466(7) 1 calc PR A 2
C79A C 0.2419(14) 0.4353(8) -0.1056(3) 0.0189(13) Uani 0.466(7) 1 d PDU A 2
H79A H 0.2348 0.3745 -0.0884 0.023 Uiso 0.466(7) 1 calc PR A 2
C80A C 0.2411(7) 0.4079(7) -0.1478(2) 0.0221(10) Uani 0.466(7) 1 d PDU A 2
C81A C 0.2459(6) 0.4878(7) -0.1771(2) 0.0293(14) Uani 0.466(7) 1 d PDU A 2
H81A H 0.2517 0.5636 -0.1699 0.035 Uiso 0.466(7) 1 calc PR A 2
C82A C 0.2423(8) 0.4572(9) -0.2169(2) 0.0367(18) Uani 0.466(7) 1 d PDU A 2
H82A H 0.2452 0.5117 -0.2369 0.044 Uiso 0.466(7) 1 calc PR A 2
C83A C 0.2342(7) 0.3464(8) -0.2269(2) 0.0376(17) Uani 0.466(7) 1 d PDU A 2
H83A H 0.2312 0.3251 -0.2540 0.045 Uiso 0.466(7) 1 calc PR A 2
C84A C 0.2306(6) 0.2664(8) -0.1981(2) 0.0340(15) Uani 0.466(7) 1 d PDU A 2
H84A H 0.2261 0.1906 -0.2054 0.041 Uiso 0.466(7) 1 calc PR A 2
C85A C 0.2335(6) 0.2970(7) -0.1588(2) 0.0273(14) Uani 0.466(7) 1 d PDU A 2
H85A H 0.2304 0.2419 -0.1390 0.033 Uiso 0.466(7) 1 calc PR A 2
O3A O 0.223(4) 0.4643(14) -0.0254(4) 0.0201(17) Uani 0.466(7) 1 d PDU A 2
Cl1 Cl 0.42068(8) 1.01087(9) 0.20632(3) 0.0562(3) Uani 1 1 d DU . .
C1S C 0.4178(3) 1.0140(3) 0.15414(10) 0.0375(7) Uani 1 1 d DU . .
H1S1 H 0.4879 1.0263 0.1471 0.045 Uiso 1 1 calc R . .
H1S2 H 0.3745 1.0763 0.1433 0.045 Uiso 1 1 calc R . .
Cl2 Cl 0.36904(9) 0.88904(8) 0.13237(4) 0.0652(3) Uani 1 1 d DU . .
Cl3 Cl 1.0024(3) 0.3781(5) 0.25424(14) 0.0885(15) Uani 0.454(2) 1 d PDU B 1
C2S C 0.9097(7) 0.2806(10) 0.2354(3) 0.086(3) Uani 0.454(2) 1 d PDU B 1
H2S1 H 0.9415 0.2065 0.2354 0.103 Uiso 0.454(2) 1 calc PR B 1
H2S2 H 0.8844 0.2998 0.2076 0.103 Uiso 0.454(2) 1 calc PR B 1
Cl4 Cl 0.8053(2) 0.2769(2) 0.26399(7) 0.0645(8) Uani 0.454(2) 1 d PDU B 1
Cl3A Cl 0.9814(11) 0.3349(7) 0.2554(4) 0.191(5) Uani 0.347(3) 1 d PDU C 2
C2SA C 1.0697(12) 0.4286(13) 0.2391(8) 0.121(6) Uani 0.347(3) 1 d PDU C 2
H2S3 H 1.1114 0.3895 0.2210 0.146 Uiso 0.347(3) 1 calc PR C 2
H2S4 H 1.1163 0.4540 0.2623 0.146 Uiso 0.347(3) 1 calc PR C 2
Cl4A Cl 1.0129(2) 0.5453(2) 0.21418(9) 0.0494(9) Uani 0.347(3) 1 d PDU C 2
Cl3B Cl 0.9900(14) 0.2250(13) 0.2553(5) 0.205(7) Uani 0.199(4) 1 d PDU D 3
C1SB C 0.977(2) 0.3652(16) 0.2406(11) 0.124(6) Uani 0.199(4) 1 d PDU D 3
H1S3 H 0.9594 0.4099 0.2633 0.148 Uiso 0.199(4) 1 calc PR D 3
H1S4 H 0.9204 0.3722 0.2189 0.148 Uiso 0.199(4) 1 calc PR D 3
Cl4B Cl 1.091(2) 0.417(2) 0.2244(6) 0.268(11) Uani 0.199(4) 1 d PDU D 3
S1 S 0.7597(2) 0.0711(2) 0.14975(8) 0.0279(5) Uani 0.507(3) 1 d PDU E 4
O4 O 0.7602(5) 0.1772(5) 0.13149(16) 0.0302(13) Uani 0.507(3) 1 d PDU E 4
O5 O 0.8520(4) 0.0090(4) 0.1500(2) 0.0502(14) Uani 0.507(3) 1 d PDU E 4
O6 O 0.6661(4) 0.0085(4) 0.14319(19) 0.0516(14) Uani 0.507(3) 1 d PDU E 4
C1 C 0.7603(5) 0.1082(5) 0.2021(2) 0.0459(14) Uani 0.507(3) 1 d PDU E 4
F1 F 0.7564(6) 0.0221(5) 0.22554(17) 0.0782(18) Uani 0.507(3) 1 d PDU E 4
F2 F 0.6805(4) 0.1724(5) 0.20742(15) 0.0662(14) Uani 0.507(3) 1 d PDU E 4
F3 F 0.8448(4) 0.1650(5) 0.21438(16) 0.0813(17) Uani 0.507(3) 1 d PDU E 4
S1A S 0.7538(4) 0.0869(4) 0.13615(14) 0.0391(11) Uani 0.346(3) 1 d PDU F 5
O4A O 0.6550(7) 0.0612(11) 0.1135(4) 0.055(3) Uani 0.346(3) 1 d PDU F 5
O5A O 0.7664(9) 0.1999(6) 0.1461(3) 0.032(2) Uani 0.346(3) 1 d PDU F 5
O6A O 0.8355(8) 0.0321(8) 0.1223(4) 0.079(3) Uani 0.346(3) 1 d PDU F 5
C1A C 0.7361(8) 0.0212(8) 0.1829(3) 0.070(2) Uani 0.346(3) 1 d PDU F 5
F1A F 0.8185(10) 0.0303(11) 0.2092(4) 0.144(4) Uani 0.346(3) 1 d PDU F 5
F2A F 0.7141(9) -0.0866(6) 0.1751(3) 0.123(4) Uani 0.346(3) 1 d PDU F 5
F3A F 0.6564(8) 0.0622(8) 0.1975(3) 0.086(3) Uani 0.346(3) 1 d PDU F 5
S1B S 0.7521(4) 0.1215(4) 0.17549(16) 0.0282(14) Uani 0.147(2) 1 d PDU G 6
O4B O 0.6675(11) 0.1020(14) 0.1966(5) 0.035(3) Uani 0.147(2) 1 d PDU G 6
O5B O 0.7534(12) 0.2270(9) 0.1564(5) 0.025(3) Uani 0.147(2) 1 d PDU G 6
O6B O 0.8511(8) 0.0820(12) 0.1919(5) 0.051(4) Uani 0.147(2) 1 d PDU G 6
C1B C 0.7266(10) 0.0308(11) 0.1323(4) 0.034(3) Uani 0.147(2) 1 d PDU G 6
F1B F 0.6344(10) 0.0512(18) 0.1134(7) 0.052(5) Uani 0.147(2) 1 d PDU G 6
F2B F 0.7239(12) -0.0759(10) 0.1441(4) 0.049(3) Uani 0.147(2) 1 d PDU G 6
F3B F 0.7975(9) 0.0361(14) 0.1064(4) 0.035(3) Uani 0.147(2) 1 d PDU G 6

loop_
_atom_site_aniso_label
_atom_site_aniso_U_11
_atom_site_aniso_U_22
_atom_site_aniso_U_33
_atom_site_aniso_U_23
_atom_site_aniso_U_13
_atom_site_aniso_U_12
P1 0.0152(3) 0.0151(3) 0.0198(3) 0.0021(2) 0.0039(2) -0.0002(2)
C11 0.0154(11) 0.0190(12) 0.0166(12) 0.0014(9) 0.0049(9) -0.0017(9)
C12 0.0168(11) 0.0200(12) 0.0151(11) 0.0010(9) 0.0020(9) -0.0017(9)
C13 0.0205(12) 0.0188(12) 0.0191(12) 0.0025(10) 0.0025(9) -0.0014(9)
C14 0.0200(12) 0.0251(14) 0.0290(14) 0.0063(11) 0.0067(11) -0.0029(10)
C15 0.0163(12) 0.0293(15) 0.0367(16) 0.0051(12) 0.0101(11) 0.0003(10)
C16 0.0186(12) 0.0232(13) 0.0275(14) 0.0036(11) 0.0068(10) 0.0025(10)
C17 0.0314(15) 0.0223(14) 0.0418(18) 0.0138(13) 0.0033(13) -0.0037(11)
C21 0.0197(12) 0.0156(12) 0.0274(14) 0.0031(10) 0.0090(10) 0.0002(9)
C22 0.0248(13) 0.0285(14) 0.0256(14) 0.0046(11) 0.0079(11) 0.0080(11)
C23 0.0283(15) 0.0343(16) 0.0370(17) 0.0130(13) 0.0120(13) 0.0111(12)
C24 0.0325(15) 0.0193(14) 0.0522(19) 0.0107(13) 0.0232(14) 0.0071(11)
C25 0.0348(16) 0.0207(14) 0.0450(18) -0.0060(13) 0.0221(14) -0.0023(11)
C26 0.0269(14) 0.0227(14) 0.0354(16) -0.0037(12) 0.0108(12) -0.0032(11)
C31 0.0189(12) 0.0163(12) 0.0271(13) 0.0004(10) 0.0005(10) -0.0024(9)
C32 0.0197(12) 0.0247(14) 0.0325(15) 0.0033(11) 0.0016(11) -0.0016(10)
C33 0.0199(14) 0.0340(17) 0.053(2) 0.0016(15) -0.0046(13) -0.0050(12)
C34 0.0346(17) 0.0364(18) 0.050(2) -0.0071(15) -0.0139(15) -0.0068(14)
C35 0.0467(19) 0.0359(18) 0.0298(16) -0.0097(13) -0.0082(14) -0.0047(14)
C36 0.0333(15) 0.0265(14) 0.0263(14) -0.0034(12) 0.0026(12) -0.0040(12)
C41 0.0144(11) 0.0169(12) 0.0229(12) 0.0069(10) 0.0011(9) 0.0001(9)
C42 0.0173(11) 0.0143(11) 0.0218(12) 0.0044(9) 0.0013(9) -0.0002(9)
C43 0.0222(12) 0.0209(13) 0.0241(13) 0.0051(10) -0.0015(10) -0.0021(10)
C44 0.0203(13) 0.0285(15) 0.0315(15) 0.0063(12) -0.0080(11) -0.0035(11)
C45 0.0139(12) 0.0318(15) 0.0420(17) 0.0101(13) 0.0010(11) -0.0009(10)
C46 0.0174(12) 0.0254(14) 0.0291(14) 0.0087(11) 0.0055(10) 0.0020(10)
C47 0.045(2) 0.062(2) 0.0241(16) 0.0003(16) -0.0093(14) -0.0048(17)
P2 0.0138(3) 0.0173(3) 0.0188(3) 0.0042(2) 0.0045(2) 0.0025(2)
C51 0.020(4) 0.017(4) 0.021(3) 0.012(3) 0.009(3) 0.010(3)
C52 0.024(3) 0.025(6) 0.026(4) 0.010(3) 0.007(3) 0.007(3)
C53 0.026(4) 0.038(6) 0.030(5) 0.013(4) 0.014(4) 0.005(3)
C54 0.031(5) 0.033(5) 0.029(4) 0.007(3) 0.014(4) 0.012(4)
C55 0.031(6) 0.029(4) 0.025(3) 0.007(3) 0.009(4) 0.011(3)
C56 0.026(6) 0.023(4) 0.023(3) 0.005(2) 0.009(3) 0.007(3)
C51A 0.021(4) 0.025(7) 0.021(4) 0.007(5) 0.008(3) 0.009(4)
C52A 0.017(4) 0.028(7) 0.028(5) 0.006(4) 0.010(3) 0.007(4)
C53A 0.019(4) 0.037(7) 0.036(6) 0.005(4) 0.012(4) 0.001(4)
C54A 0.023(5) 0.041(7) 0.030(5) 0.004(4) 0.014(4) 0.007(5)
C55A 0.030(7) 0.027(5) 0.029(4) 0.001(3) 0.013(5) 0.008(4)
C56A 0.025(7) 0.024(5) 0.024(4) 0.010(3) 0.010(4) 0.008(4)
C61 0.0162(11) 0.0165(11) 0.0193(12) -0.0008(9) 0.0053(9) -0.0004(9)
C62 0.0187(12) 0.0216(13) 0.0240(13) 0.0022(10) 0.0021(10) 0.0014(9)
C63 0.0161(12) 0.0329(15) 0.0338(16) -0.0001(12) 0.0010(11) 0.0001(10)
C64 0.0256(14) 0.0277(15) 0.0336(16) -0.0009(12) 0.0038(12) -0.0088(11)
C65 0.0315(14) 0.0159(13) 0.0288(14) 0.0032(10) 0.0040(11) -0.0025(10)
C66 0.0200(12) 0.0189(12) 0.0225(13) 0.0013(10) 0.0016(10) 0.0032(9)
O1 0.0218(9) 0.0193(9) 0.0298(10) 0.0076(8) 0.0027(8) -0.0015(7)
O2 0.0285(10) 0.0344(11) 0.0209(10) 0.0010(8) -0.0026(8) -0.0027(8)
Pd1 0.01513(9) 0.01556(10) 0.01898(10) 0.00465(7) 0.00441(6) 0.00097(7)
C71 0.004(4) 0.0213(11) 0.019(3) 0.0069(13) -0.004(3) 0.0019(12)
C72 0.014(3) 0.0196(12) 0.020(3) 0.008(2) -0.004(4) 0.0030(13)
C73 0.020(3) 0.0180(14) 0.025(4) 0.002(3) 0.002(4) 0.0008(13)
C74 0.022(2) 0.017(2) 0.026(5) 0.003(3) 0.004(4) -0.0018(18)
C75 0.020(3) 0.020(3) 0.020(4) 0.005(2) 0.003(4) 0.000(3)
C76 0.009(4) 0.019(2) 0.023(2) 0.0045(15) -0.001(3) -0.001(2)
C77 0.012(3) 0.019(3) 0.0221(16) 0.0055(14) 0.003(2) 0.001(4)
C78 0.015(2) 0.016(4) 0.0222(16) 0.0077(18) 0.0035(18) -0.004(4)
C79 0.0170(14) 0.019(4) 0.0217(13) 0.006(2) 0.0056(11) -0.002(4)
C80 0.0168(14) 0.026(3) 0.0240(14) 0.002(2) 0.0062(12) -0.001(3)
C81 0.027(3) 0.030(3) 0.022(2) 0.002(2) 0.007(2) 0.000(3)
C82 0.041(3) 0.040(3) 0.022(2) 0.000(3) 0.006(2) -0.006(3)
C83 0.040(3) 0.046(5) 0.027(3) -0.009(3) 0.011(3) -0.010(4)
C84 0.045(3) 0.038(3) 0.040(3) -0.011(3) 0.014(3) -0.011(3)
C85 0.034(3) 0.031(3) 0.036(3) -0.003(3) 0.017(3) -0.010(3)
O3 0.022(6) 0.019(3) 0.0203(9) 0.0063(11) 0.0062(11) -0.003(3)
C71A 0.004(4) 0.0213(11) 0.019(3) 0.0069(13) -0.004(3) 0.0019(12)
C72A 0.014(3) 0.0196(12) 0.020(3) 0.008(2) -0.004(4) 0.0030(13)
C73A 0.020(3) 0.0180(14) 0.025(4) 0.002(3) 0.002(4) 0.0008(13)
C74A 0.022(2) 0.017(2) 0.026(5) 0.003(3) 0.004(4) -0.0018(18)
C75A 0.020(3) 0.020(3) 0.020(4) 0.005(2) 0.003(4) 0.000(3)
C76A 0.009(4) 0.019(2) 0.023(2) 0.0045(15) -0.001(3) -0.001(2)
C77A 0.012(3) 0.019(3) 0.0221(16) 0.0055(14) 0.003(2) 0.001(4)
C78A 0.015(2) 0.016(4) 0.0222(16) 0.0077(18) 0.0035(18) -0.004(4)
C79A 0.0170(14) 0.019(4) 0.0217(13) 0.006(2) 0.0056(11) -0.002(4)
C80A 0.0168(14) 0.026(3) 0.0240(14) 0.002(2) 0.0062(12) -0.001(3)
C81A 0.035(4) 0.028(3) 0.026(3) 0.003(2) 0.006(3) 0.007(3)
C82A 0.052(4) 0.034(4) 0.025(3) 0.003(3) 0.010(4) 0.017(4)
C83A 0.046(4) 0.043(4) 0.024(3) -0.004(3) 0.005(3) 0.011(4)
C84A 0.036(3) 0.036(4) 0.031(3) -0.004(3) 0.008(3) -0.003(3)
C85A 0.025(3) 0.030(3) 0.028(3) -0.001(3) 0.008(2) -0.004(3)
O3A 0.022(6) 0.019(3) 0.0203(9) 0.0063(11) 0.0062(11) -0.003(3)
Cl1 0.0522(5) 0.0737(7) 0.0396(5) 0.0181(5) -0.0080(4) 0.0059(5)
C1S 0.0408(18) 0.0311(17) 0.0409(18) 0.0054(14) 0.0061(14) 0.0015(13)
Cl2 0.0738(7) 0.0353(5) 0.0916(9) -0.0192(5) 0.0306(6) -0.0046(5)
Cl3 0.0607(17) 0.137(4) 0.072(2) 0.033(3) 0.0234(15) 0.027(2)
C2S 0.108(7) 0.105(9) 0.053(6) 0.004(6) 0.041(5) 0.034(5)
Cl4 0.0946(19) 0.0587(15) 0.0456(13) 0.0185(11) 0.0310(12) 0.0186(13)
Cl3A 0.279(11) 0.086(5) 0.204(9) 0.079(5) 0.012(8) 0.005(6)
C2SA 0.191(14) 0.105(10) 0.069(12) 0.035(9) 0.018(12) 0.050(8)
Cl4A 0.0484(16) 0.0434(16) 0.0549(18) -0.0043(12) -0.0004(12) -0.0021(11)
Cl3B 0.252(16) 0.155(10) 0.200(14) 0.012(10) -0.014(12) 0.029(10)
C1SB 0.181(13) 0.140(10) 0.054(11) -0.040(10) 0.032(11) 0.084(11)
Cl4B 0.296(18) 0.38(2) 0.124(15) 0.062(15) 0.011(13) -0.092(18)
S1 0.0265(8) 0.0210(11) 0.0366(13) -0.0050(10) 0.0058(10) 0.0004(7)
O4 0.024(2) 0.034(3) 0.034(3) 0.009(2) 0.010(2) 0.004(2)
O5 0.036(2) 0.037(3) 0.082(4) 0.014(3) 0.026(3) 0.017(2)
O6 0.037(2) 0.043(3) 0.079(4) -0.018(3) 0.024(3) -0.018(2)
C1 0.059(4) 0.045(4) 0.035(3) 0.009(2) 0.011(3) 0.002(3)
F1 0.112(5) 0.065(3) 0.063(3) 0.029(3) 0.032(3) 0.007(3)
F2 0.087(3) 0.062(3) 0.056(3) -0.001(2) 0.038(3) 0.017(3)
F3 0.086(3) 0.101(4) 0.053(3) -0.011(3) -0.010(3) -0.030(3)
S1A 0.054(2) 0.0205(17) 0.049(2) 0.0031(17) 0.0314(19) -0.0003(13)
O4A 0.077(5) 0.037(5) 0.049(5) -0.013(4) 0.003(4) -0.006(4)
O5A 0.034(5) 0.022(3) 0.041(6) -0.005(3) 0.014(4) 0.004(3)
O6A 0.067(5) 0.034(5) 0.149(9) -0.026(7) 0.068(6) -0.007(5)
C1A 0.088(6) 0.060(4) 0.063(5) 0.030(4) 0.005(3) -0.009(5)
F1A 0.162(7) 0.146(8) 0.106(7) 0.031(7) -0.065(7) 0.038(8)
F2A 0.192(10) 0.049(4) 0.136(8) 0.053(4) 0.044(6) -0.018(5)
F3A 0.109(5) 0.103(6) 0.057(5) 0.013(5) 0.050(4) -0.047(5)
S1B 0.023(2) 0.030(3) 0.031(3) 0.004(2) 0.0023(18) -0.0021(18)
O4B 0.047(6) 0.027(8) 0.033(7) 0.002(6) 0.017(6) -0.015(7)
O5B 0.015(7) 0.027(5) 0.031(9) 0.008(5) 0.002(6) -0.007(6)
O6B 0.028(5) 0.049(8) 0.069(8) 0.048(7) -0.022(5) -0.026(5)
C1B 0.026(6) 0.030(5) 0.046(6) -0.009(5) 0.009(4) 0.011(6)
F1B 0.033(5) 0.052(10) 0.067(10) -0.041(7) -0.012(6) 0.026(7)
F2B 0.080(9) 0.036(5) 0.030(7) -0.003(4) -0.002(6) 0.001(6)
F3B 0.030(6) 0.040(7) 0.034(5) 0.003(5) 0.003(5) 0.016(6)

loop_
_atom_type_symbol
_atom_type_description
_atom_type_scat_dispersion_real
_atom_type_scat_dispersion_imag
_atom_type_scat_source
C C 0.0033 0.0016 'International Tables Vol C Tables 4.2.6.8 and 6.1.1.4'
H H 0.0000 0.0000 'International Tables Vol C Tables 4.2.6.8 and 6.1.1.4'
O O 0.0106 0.0060 'International Tables Vol C Tables 4.2.6.8 and 6.1.1.4'
F F 0.0171 0.0103 'International Tables Vol C Tables 4.2.6.8 and 6.1.1.4'
P P 0.1023 0.0942 'International Tables Vol C Tables 4.2.6.8 and 6.1.1.4'
S S 0.1246 0.1234 'International Tables Vol C Tables 4.2.6.8 and 6.1.1.4'
Cl Cl 0.1484 0.1585 'International Tables Vol C Tables 4.2.6.8 and 6.1.1.4'
Pd Pd -0.9988 1.0072 'International Tables Vol C Tables 4.2.6.8 and 6.1.1.4'

loop_
_geom_angle_atom_site_label_1
_geom_angle_atom_site_label_2
_geom_angle_atom_site_label_3
_geom_angle
C31 P1 C11 106.71(12)
C31 P1 C21 108.26(12)
C11 P1 C21 102.88(11)
C31 P1 Pd1 115.16(9)
C11 P1 Pd1 112.19(8)
C21 P1 Pd1 110.83(9)
C16 C11 C12 120.0(2)
C16 C11 P1 119.02(19)
C12 C11 P1 120.67(18)
C13 C12 C11 118.4(2)
C13 C12 C42 118.1(2)
C11 C12 C42 123.4(2)
O1 C13 C14 123.2(2)
O1 C13 C12 115.6(2)
C14 C13 C12 121.2(2)
C15 C14 C13 119.2(2)
C14 C15 C16 121.4(2)
C15 C16 C11 119.8(2)
C26 C21 C22 119.2(3)
C26 C21 P1 122.9(2)
C22 C21 P1 117.7(2)
C23 C22 C21 120.3(3)
C24 C23 C22 120.1(3)
C25 C24 C23 119.8(3)
C24 C25 C26 120.5(3)
C25 C26 C21 120.0(3)
C36 C31 C32 119.7(3)
C36 C31 P1 122.1(2)
C32 C31 P1 118.2(2)
C33 C32 C31 119.8(3)
C34 C33 C32 120.2(3)
C33 C34 C35 120.5(3)
C34 C35 C36 120.0(3)
C31 C36 C35 119.7(3)
C46 C41 C42 120.2(2)
C46 C41 P2 120.8(2)
C42 C41 P2 118.65(18)
C43 C42 C41 118.9(2)
C43 C42 C12 119.7(2)
C41 C42 C12 121.3(2)
O2 C43 C44 124.0(2)
O2 C43 C42 115.7(2)
C44 C43 C42 120.3(3)
C45 C44 C43 120.1(3)
C44 C45 C46 121.0(3)
C45 C46 C41 119.4(3)
C61 P2 C51A 108.6(7)
C61 P2 C41 106.99(11)
C51A P2 C41 106.7(14)
C61 P2 C51 103.6(5)
C51A P2 C51 5.8(13)
C41 P2 C51 106.2(10)
C61 P2 Pd1 123.34(8)
C51A P2 Pd1 101.0(11)
C41 P2 Pd1 109.06(8)
C51 P2 Pd1 106.4(8)
C56 C51 C52 118.1(8)
C56 C51 P2 122.3(10)
C52 C51 P2 118.5(8)
C53 C52 C51 120.7(8)
C54 C53 C52 120.5(8)
C53 C54 C55 119.4(7)
C54 C55 C56 120.6(8)
C55 C56 C51 120.6(8)
C56A C51A C52A 120.2(9)
C56A C51A P2 122.6(11)
C52A C51A P2 117.2(11)
C53A C52A C51A 119.6(10)
C52A C53A C54A 120.3(9)
C53A C54A C55A 120.7(9)
C54A C55A C56A 119.7(10)
C51A C56A C55A 119.3(10)
C62 C61 C66 119.5(2)
C62 C61 P2 119.31(19)
C66 C61 P2 121.14(19)
C63 C62 C61 119.9(2)
C64 C63 C62 120.2(3)
C63 C64 C65 120.5(3)
C64 C65 C66 120.0(3)
C65 C66 C61 119.9(2)
C13 O1 C17 116.7(2)
C43 O2 C47 116.7(2)
C71A Pd1 C71 7.7(8)
C71A Pd1 O3 75.8(5)
C71 Pd1 O3 81.3(4)
C71A Pd1 O3A 80.1(5)
C71 Pd1 O3A 85.8(4)
O3 Pd1 O3A 5.2(14)
C71A Pd1 P1 98.9(3)
C71 Pd1 P1 94.3(3)
O3 Pd1 P1 170.7(12)
O3A Pd1 P1 169.4(15)
C71A Pd1 P2 161.9(5)
C71 Pd1 P2 159.3(5)
O3 Pd1 P2 93.1(6)
O3A Pd1 P2 89.7(7)
P1 Pd1 P2 93.79(2)
C72 C71 C76 117.1(7)
C72 C71 Pd1 132.7(6)
C76 C71 Pd1 109.9(5)
C71 C72 C73 120.8(7)
C74 C73 C72 121.2(7)
C75 C74 C73 119.9(7)
C74 C75 C76 120.1(7)
C75 C76 C71 120.8(6)
C75 C76 C77 123.1(7)
C71 C76 C77 116.0(6)
O3 C77 C76 118.9(7)
O3 C77 C78 118.4(7)
C76 C77 C78 122.7(7)
C79 C78 C77 119.9(7)
C78 C79 C80 127.2(7)
C85 C80 C81 118.5(6)
C85 C80 C79 119.2(5)
C81 C80 C79 122.3(5)
C82 C81 C80 119.9(6)
C83 C82 C81 120.2(6)
C84 C83 C82 120.9(6)
C83 C84 C85 119.3(7)
C84 C85 C80 121.2(6)
C77 O3 Pd1 113.6(6)
C72A C71A C76A 117.2(8)
C72A C71A Pd1 130.4(7)
C76A C71A Pd1 110.2(7)
C71A C72A C73A 121.4(9)
C74A C73A C72A 120.3(9)
C75A C74A C73A 119.8(8)
C74A C75A C76A 120.5(8)
C75A C76A C71A 120.8(7)
C75A C76A C77A 123.2(8)
C71A C76A C77A 116.0(7)
O3A C77A C76A 117.4(8)
O3A C77A C78A 119.5(8)
C76A C77A C78A 123.1(8)
C79A C78A C77A 121.1(8)
C78A C79A C80A 128.7(8)
C81A C80A C85A 119.2(6)
C81A C80A C79A 122.8(6)
C85A C80A C79A 118.0(6)
C80A C81A C82A 120.4(7)
C83A C82A C81A 119.1(7)
C84A C83A C82A 121.1(7)
C83A C84A C85A 119.7(7)
C84A C85A C80A 120.6(7)
C77A O3A Pd1 114.8(8)
Cl1 C1S Cl2 111.37(18)
Cl3 C2S Cl4 111.5(5)
Cl3A C2SA Cl4A 114.1(8)
Cl3B C1SB Cl4B 111.8(10)
O4 S1 O5 115.5(4)
O4 S1 O6 116.9(4)
O5 S1 O6 115.8(4)
O4 S1 C1 101.5(3)
O5 S1 C1 102.4(4)
O6 S1 C1 100.8(3)
F1 C1 F3 108.0(6)
F1 C1 F2 107.0(6)
F3 C1 F2 107.4(6)
F1 C1 S1 113.3(5)
F3 C1 S1 109.9(5)
F2 C1 S1 111.0(5)
O6A S1A O5A 117.9(7)
O6A S1A O4A 113.3(8)
O5A S1A O4A 113.8(7)
O6A S1A C1A 105.6(7)
O5A S1A C1A 103.9(5)
O4A S1A C1A 99.7(6)
F3A C1A F1A 110.0(10)
F3A C1A F2A 106.0(9)
F1A C1A F2A 110.4(9)
F3A C1A S1A 110.8(7)
F1A C1A S1A 112.0(10)
F2A C1A S1A 107.4(8)
O4B S1B O5B 115.5(8)
O4B S1B O6B 118.7(9)
O5B S1B O6B 114.4(8)
O4B S1B C1B 102.9(8)
O5B S1B C1B 100.5(7)
O6B S1B C1B 100.6(7)
F1B C1B F3B 109.8(12)
F1B C1B F2B 105.5(11)
F3B C1B F2B 106.4(11)
F1B C1B S1B 110.3(13)
F3B C1B S1B 114.4(11)
F2B C1B S1B 110.0(10)

loop_
_geom_bond_atom_site_label_1
_geom_bond_atom_site_label_2
_geom_bond_distance
P1 C31 1.812(3)
P1 C11 1.823(3)
P1 C21 1.825(3)
P1 Pd1 2.2357(7)
C11 C16 1.398(3)
C11 C12 1.411(3)
C12 C13 1.406(3)
C12 C42 1.500(3)
C13 O1 1.371(3)
C13 C14 1.393(4)
C14 C15 1.380(4)
C15 C16 1.384(4)
C17 O1 1.435(3)
C21 C26 1.393(4)
C21 C22 1.395(4)
C22 C23 1.390(4)
C23 C24 1.387(5)
C24 C25 1.378(5)
C25 C26 1.392(4)
C31 C36 1.391(4)
C31 C32 1.399(4)
C32 C33 1.393(4)
C33 C34 1.370(5)
C34 C35 1.388(5)
C35 C36 1.395(4)
C41 C46 1.402(3)
C41 C42 1.403(4)
C41 P2 1.828(3)
C42 C43 1.400(3)
C43 O2 1.357(3)
C43 C44 1.396(4)
C44 C45 1.371(4)
C45 C46 1.388(4)
C47 O2 1.439(4)
P2 C61 1.805(3)
P2 C51A 1.823(10)
P2 C51 1.836(8)
P2 Pd1 2.3562(7)
C51 C56 1.397(9)
C51 C52 1.405(8)
C52 C53 1.391(9)
C53 C54 1.385(9)
C54 C55 1.386(8)
C55 C56 1.395(9)
C51A C56A 1.392(10)
C51A C52A 1.398(10)
C52A C53A 1.379(10)
C53A C54A 1.380(10)
C54A C55A 1.383(10)
C55A C56A 1.400(10)
C61 C62 1.395(3)
C61 C66 1.402(3)
C62 C63 1.389(4)
C63 C64 1.378(4)
C64 C65 1.384(4)
C65 C66 1.386(4)
Pd1 C71A 2.053(9)
Pd1 C71 2.056(8)
Pd1 O3 2.089(8)
Pd1 O3A 2.098(10)
C71 C72 1.396(8)
C71 C76 1.430(8)
C72 C73 1.402(9)
C73 C74 1.378(8)
C74 C75 1.373(7)
C75 C76 1.410(8)
C76 C77 1.453(7)
C77 O3 1.264(8)
C77 C78 1.459(8)
C78 C79 1.344(7)
C79 C80 1.455(8)
C80 C85 1.394(8)
C80 C81 1.405(7)
C81 C82 1.381(7)
C82 C83 1.381(8)
C83 C84 1.369(9)
C84 C85 1.385(8)
C71A C72A 1.390(9)
C71A C76A 1.430(9)
C72A C73A 1.407(10)
C73A C74A 1.390(9)
C74A C75A 1.375(8)
C75A C76A 1.403(9)
C76A C77A 1.460(8)
C77A O3A 1.259(9)
C77A C78A 1.468(9)
C78A C79A 1.339(8)
C79A C80A 1.468(9)
C80A C81A 1.391(8)
C80A C85A 1.394(8)
C81A C82A 1.397(9)
C82A C83A 1.383(10)
C83A C84A 1.379(9)
C84A C85A 1.380(8)
Cl1 C1S 1.765(3)
C1S Cl2 1.770(3)
Cl3 C2S 1.763(8)
C2S Cl4 1.772(7)
Cl3A C2SA 1.758(9)
C2SA Cl4A 1.766(8)
Cl3B C1SB 1.771(9)
C1SB Cl4B 1.773(9)
S1 O4 1.426(5)
S1 O5 1.428(5)
S1 O6 1.441(5)
S1 C1 1.829(8)
C1 F1 1.315(8)
C1 F3 1.333(8)
C1 F2 1.336(8)
S1A O6A 1.391(8)
S1A O5A 1.413(8)
S1A O4A 1.465(9)
S1A C1A 1.811(10)
C1A F3A 1.309(11)
C1A F1A 1.327(11)
C1A F2A 1.356(10)
S1B O4B 1.413(10)
S1B O5B 1.432(10)
S1B O6B 1.438(10)
S1B C1B 1.831(13)
C1B F1B 1.328(12)
C1B F3B 1.354(12)
C1B F2B 1.354(12)
